data_7152584
loop_
_publ_author_name
'Gluyas, Josef B. G.'
'Burschka, Christian'
'D\"orrich, Steffen'
'Vallet, Judith'
'Gronemeyer, Hinrich'
'Tacke, Reinhold'

_publ_section_title
;
 Disila-analogues of the synthetic retinoids EC23 and TTNN: synthesis,
 structure and biological evaluation.
;
_journal_issue 34
_journal_name_full 'Organic &amp; biomolecular chemistry'
_journal_page_first 6914
_journal_page_last 6929
_journal_paper_doi 10.1039/c2ob25989c
_journal_volume 10
_journal_year 2012
_chemical_formula_moiety 'C13 H24 O Si3'
_chemical_formula_sum 'C13 H24 O Si3'
_chemical_formula_weight 280.59
_chemical_name_systematic
;
?
;
_space_group_IT_number 4
_symmetry_cell_setting monoclinic
_symmetry_space_group_name_Hall 'P 2yb'
_symmetry_space_group_name_H-M 'P 1 21 1'
_atom_sites_solution_hydrogens geom
_atom_sites_solution_primary direct
_atom_sites_solution_secondary difmap
_audit_creation_method SHELXL-97
_cell_angle_alpha 90.00
_cell_angle_beta 91.347(16)
_cell_angle_gamma 90.00
_cell_formula_units_Z 2
_cell_length_a 6.2270(8)
_cell_length_b 10.0764(18)
_cell_length_c 14.0512(19)
_cell_measurement_reflns_used 3052
_cell_measurement_temperature 173(2)
_cell_measurement_theta_max 27.05
_cell_measurement_theta_min 7.2
_cell_volume 881.4(2)
_computing_cell_refinement Stoe-IPDS
_computing_data_collection Stoe-IPDS
_computing_data_reduction Stoe-IPDS
_computing_molecular_graphics Ortep/Povray
_computing_publication_material Bruker-SHELXTL
_computing_structure_refinement 'SHELXL-97 (Sheldrick, 2008)'
_computing_structure_solution 'SHELXS-97 (Sheldrick, 2008)'
_diffrn_ambient_temperature 173(2)
_diffrn_measured_fraction_theta_full 0.922
_diffrn_measured_fraction_theta_max 0.922
_diffrn_measurement_device_type image_plate_Stoe-IPDS
_diffrn_measurement_method omega_scan
_diffrn_radiation_monochromator graphite
_diffrn_radiation_source 'fine-focus sealed tube'
_diffrn_radiation_type MoK\a
_diffrn_radiation_wavelength 0.71073
_diffrn_reflns_av_R_equivalents 0.0605
_diffrn_reflns_av_sigmaI/netI 0.0556
_diffrn_reflns_limit_h_max 8
_diffrn_reflns_limit_h_min -8
_diffrn_reflns_limit_k_max 13
_diffrn_reflns_limit_k_min -13
_diffrn_reflns_limit_l_max 19
_diffrn_reflns_limit_l_min -19
_diffrn_reflns_number 11609
_diffrn_reflns_theta_full 29.52
_diffrn_reflns_theta_max 29.52
_diffrn_reflns_theta_min 2.90
_exptl_absorpt_coefficient_mu 0.256
_exptl_absorpt_correction_type none
_exptl_crystal_colour colorless
_exptl_crystal_density_diffrn 1.057
_exptl_crystal_density_method 'not measured'
_exptl_crystal_description needle
_exptl_crystal_F_000 304
_exptl_crystal_size_max .5
_exptl_crystal_size_mid .2
_exptl_crystal_size_min .2
_refine_diff_density_max 0.365
_refine_diff_density_min -0.381
_refine_diff_density_rms 0.061
_refine_ls_abs_structure_details 'Flack H D (1983), Acta Cryst. A39, 876-881'
_refine_ls_abs_structure_Flack 0.01(13)
_refine_ls_extinction_method none
_refine_ls_goodness_of_fit_ref 1.053
_refine_ls_hydrogen_treatment constr
_refine_ls_matrix_type full
_refine_ls_number_parameters 193
_refine_ls_number_reflns 4562
_refine_ls_number_restraints 51
_refine_ls_restrained_S_all 1.083
_refine_ls_R_factor_all 0.0585
_refine_ls_R_factor_gt 0.0433
_refine_ls_shift/su_max 0.000
_refine_ls_shift/su_mean 0.000
_refine_ls_structure_factor_coef Fsqd
_refine_ls_weighting_details 'calc w=1/[\s^2^(Fo^2^)+(0.0778P)^2^+0.0000P] where P=(Fo^2^+2Fc^2^)/3'
_refine_ls_weighting_scheme calc
_refine_ls_wR_factor_gt 0.1094
_refine_ls_wR_factor_ref 0.1232
_reflns_number_gt 3705
_reflns_number_total 4562
_reflns_threshold_expression >2sigma(I)
_cod_data_source_file c2ob25989c.txt
_cod_data_source_block glu07f
_cod_original_sg_symbol_H-M P21
_cod_database_code 7152584

loop_
_symmetry_equiv_pos_as_xyz
'x, y, z'
'-x, y+1/2, -z'

loop_
_atom_site_label
_atom_site_type_symbol
_atom_site_fract_x
_atom_site_fract_y
_atom_site_fract_z
_atom_site_U_iso_or_equiv
_atom_site_adp_type
_atom_site_occupancy
_atom_site_symmetry_multiplicity
_atom_site_calc_flag
_atom_site_refinement_flags
_atom_site_disorder_assembly
_atom_site_disorder_group
C1 C 0.5280(6) 0.0889(3) 0.2988(2) 0.0534(8) Uani 1 1 d . . .
H1A H 0.5851 -0.0003 0.2882 0.080 Uiso 1 1 calc R . .
H1B H 0.4596 0.0921 0.3609 0.080 Uiso 1 1 calc R . .
H1C H 0.6455 0.1536 0.2976 0.080 Uiso 1 1 calc R . .
C2 C 0.1161(6) 0.0006(3) 0.2014(3) 0.0545(8) Uani 1 1 d . . .
H2A H 0.0105 0.0221 0.1509 0.082 Uiso 1 1 calc R . .
H2B H 0.0448 -0.0019 0.2628 0.082 Uiso 1 1 calc R . .
H2C H 0.1801 -0.0862 0.1886 0.082 Uiso 1 1 calc R . .
C3 C 0.7405(5) 0.3574(3) 0.0461(2) 0.0438(6) Uani 1 1 d . A .
H3A H 0.8052 0.3572 0.1104 0.066 Uiso 1 1 calc R . .
H3B H 0.7389 0.4482 0.0211 0.066 Uiso 1 1 calc R . .
H3C H 0.8248 0.3005 0.0046 0.066 Uiso 1 1 calc R . .
C4 C 0.3438(5) 0.2916(3) -0.07051(18) 0.0430(6) Uani 1 1 d . A .
H4A H 0.4419 0.2465 -0.1134 0.064 Uiso 1 1 calc R . .
H4B H 0.3200 0.3829 -0.0925 0.064 Uiso 1 1 calc R . .
H4C H 0.2064 0.2442 -0.0702 0.064 Uiso 1 1 calc R . .
C5 C 0.2881(4) 0.3851(2) 0.14027(15) 0.0289(5) Uani 1 1 d . A .
C6 C 0.2203(4) 0.3022(2) 0.21707(15) 0.0284(4) Uani 1 1 d . . .
C7 C 0.0836(5) 0.3552(2) 0.28909(16) 0.0317(5) Uani 1 1 d . A .
H7 H 0.0375 0.2983 0.3385 0.038 Uiso 1 1 calc R . .
C8 C 0.0167(5) 0.4875(2) 0.28856(17) 0.0336(5) Uani 1 1 d . . .
C9 C 0.0874(5) 0.5672(3) 0.21174(17) 0.0361(6) Uani 1 1 d . A .
H9 H 0.0447 0.6576 0.2092 0.043 Uiso 1 1 calc R . .
C10 C 0.2185(4) 0.5175(2) 0.13901(18) 0.0337(5) Uani 1 1 d . . .
H10 H 0.2598 0.5744 0.0888 0.040 Uiso 1 1 calc R A .
Si3 Si -0.15925(14) 0.55432(7) 0.38888(5) 0.0396(2) Uani 0.429(18) 1 d PD A 1
C11 C -0.396(2) 0.4516(15) 0.4055(10) 0.066(3) Uani 0.429(18) 1 d PDU A 1
H11A H -0.3535 0.3579 0.4065 0.099 Uiso 0.429(18) 1 calc PR A 1
H11B H -0.4991 0.4669 0.3531 0.099 Uiso 0.429(18) 1 calc PR A 1
H11C H -0.4616 0.4746 0.4660 0.099 Uiso 0.429(18) 1 calc PR A 1
C12 C -0.217(3) 0.7331(10) 0.3671(9) 0.073(3) Uani 0.429(18) 1 d PDU A 1
H12A H -0.3211 0.7646 0.4132 0.110 Uiso 0.429(18) 1 calc PR A 1
H12B H -0.2766 0.7445 0.3024 0.110 Uiso 0.429(18) 1 calc PR A 1
H12C H -0.0839 0.7843 0.3741 0.110 Uiso 0.429(18) 1 calc PR A 1
C13 C 0.0158(17) 0.5478(14) 0.5013(6) 0.051(2) Uani 0.429(18) 1 d PDU A 1
H13A H 0.1526 0.5926 0.4899 0.076 Uiso 0.429(18) 1 calc PR A 1
H13B H 0.0431 0.4551 0.5187 0.076 Uiso 0.429(18) 1 calc PR A 1
H13C H -0.0579 0.5925 0.5532 0.076 Uiso 0.429(18) 1 calc PR A 1
Si3B Si -0.15925(14) 0.55432(7) 0.38888(5) 0.0396(2) Uani 0.571(18) 1 d PD A 2
C11B C -0.3576(15) 0.4213(9) 0.4309(8) 0.060(2) Uani 0.571(18) 1 d PDU A 2
H11D H -0.2774 0.3444 0.4556 0.090 Uiso 0.571(18) 1 calc PR A 2
H11E H -0.4504 0.3935 0.3772 0.090 Uiso 0.571(18) 1 calc PR A 2
H11F H -0.4459 0.4581 0.4813 0.090 Uiso 0.571(18) 1 calc PR A 2
C12B C -0.332(2) 0.6958(10) 0.3463(6) 0.073(3) Uani 0.571(18) 1 d PDU A 2
H12D H -0.4020 0.7369 0.4008 0.110 Uiso 0.571(18) 1 calc PR A 2
H12E H -0.4423 0.6625 0.3013 0.110 Uiso 0.571(18) 1 calc PR A 2
H12F H -0.2433 0.7618 0.3146 0.110 Uiso 0.571(18) 1 calc PR A 2
C13B C 0.0098(17) 0.6054(15) 0.4874(7) 0.076(3) Uani 0.571(18) 1 d PDU A 2
H13D H 0.1271 0.6605 0.4642 0.114 Uiso 0.571(18) 1 calc PR A 2
H13E H 0.0696 0.5268 0.5195 0.114 Uiso 0.571(18) 1 calc PR A 2
H13F H -0.0750 0.6566 0.5324 0.114 Uiso 0.571(18) 1 calc PR A 2
O1 O 0.4542(3) 0.14372(17) 0.09986(12) 0.0363(4) Uani 1 1 d . A .
Si1 Si 0.32936(12) 0.12890(6) 0.20494(4) 0.03207(16) Uani 1 1 d . . .
Si2 Si 0.46214(11) 0.29401(6) 0.05059(4) 0.02921(15) Uani 1 1 d . . .

loop_
_atom_site_aniso_label
_atom_site_aniso_U_11
_atom_site_aniso_U_22
_atom_site_aniso_U_33
_atom_site_aniso_U_23
_atom_site_aniso_U_13
_atom_site_aniso_U_12
C1 0.062(2) 0.0478(17) 0.0504(15) 0.0066(12) -0.0012(14) 0.0192(15)
C2 0.059(2) 0.0401(15) 0.0653(19) -0.0106(13) 0.0214(16) -0.0119(15)
C3 0.0413(17) 0.0447(15) 0.0453(14) 0.0027(11) 0.0001(12) -0.0065(12)
C4 0.0371(15) 0.0534(15) 0.0382(12) -0.0054(12) -0.0041(10) 0.0056(14)
C5 0.0273(13) 0.0273(11) 0.0320(11) -0.0002(8) -0.0014(9) -0.0013(9)
C6 0.0304(12) 0.0259(10) 0.0289(9) -0.0020(8) -0.0012(8) 0.0017(10)
C7 0.0396(15) 0.0264(11) 0.0293(10) -0.0011(8) 0.0012(9) 0.0058(10)
C8 0.0405(15) 0.0285(11) 0.0315(11) -0.0038(8) -0.0033(9) 0.0063(10)
C9 0.0460(16) 0.0237(11) 0.0384(12) -0.0018(9) -0.0017(10) 0.0048(11)
C10 0.0405(15) 0.0246(11) 0.0361(12) 0.0034(8) 0.0039(10) -0.0017(10)
Si3 0.0515(5) 0.0328(3) 0.0346(3) -0.0071(3) 0.0038(3) 0.0105(3)
C11 0.061(5) 0.076(5) 0.061(5) -0.022(4) -0.001(4) 0.000(4)
C12 0.082(6) 0.063(4) 0.075(5) -0.006(3) 0.021(4) 0.027(4)
C13 0.057(4) 0.058(4) 0.037(3) -0.013(3) -0.002(3) -0.003(3)
Si3B 0.0515(5) 0.0328(3) 0.0346(3) -0.0071(3) 0.0038(3) 0.0105(3)
C11B 0.055(4) 0.058(4) 0.068(4) -0.014(3) 0.021(3) 0.002(3)
C12B 0.077(5) 0.067(4) 0.075(4) 0.011(3) 0.020(3) 0.034(3)
C13B 0.080(4) 0.082(5) 0.067(4) -0.024(4) 0.005(3) -0.005(4)
O1 0.0420(11) 0.0280(8) 0.0392(8) -0.0042(7) 0.0074(7) 0.0026(8)
Si1 0.0374(4) 0.0230(3) 0.0360(3) -0.0009(2) 0.0057(3) 0.0024(3)
Si2 0.0281(3) 0.0298(3) 0.0297(3) -0.0016(2) 0.0015(2) -0.0004(3)

loop_
_atom_type_symbol
_atom_type_description
_atom_type_scat_dispersion_real
_atom_type_scat_dispersion_imag
_atom_type_scat_source
C C 0.0033 0.0016 'International Tables Vol C Tables 4.2.6.8 and 6.1.1.4'
H H 0.0000 0.0000 'International Tables Vol C Tables 4.2.6.8 and 6.1.1.4'
O O 0.0106 0.0060 'International Tables Vol C Tables 4.2.6.8 and 6.1.1.4'
Si Si 0.0817 0.0704 'International Tables Vol C Tables 4.2.6.8 and 6.1.1.4'

loop_
_geom_angle_atom_site_label_1
_geom_angle_atom_site_label_2
_geom_angle_atom_site_label_3
_geom_angle
C10 C5 C6 117.8(2)
C10 C5 Si2 128.81(18)
C6 C5 Si2 113.37(17)
C5 C6 C7 120.1(2)
C5 C6 Si1 111.01(17)
C7 C6 Si1 128.91(18)
C8 C7 C6 122.1(2)
C7 C8 C9 116.4(2)
C7 C8 Si3 120.28(19)
C9 C8 Si3 123.30(19)
C10 C9 C8 122.9(2)
C5 C10 C9 120.7(2)
C11 Si3 C12 114.7(6)
C11 Si3 C13 108.9(5)
C12 Si3 C13 106.0(6)
C11 Si3 C8 111.8(4)
C12 Si3 C8 109.2(4)
C13 Si3 C8 105.7(4)
Si2 O1 Si1 117.50(10)
O1 Si1 C1 109.37(13)
O1 Si1 C2 112.45(12)
C1 Si1 C2 109.72(17)
O1 Si1 C6 99.87(9)
C1 Si1 C6 112.18(12)
C2 Si1 C6 112.93(15)
O1 Si2 C4 110.94(13)
O1 Si2 C3 111.42(12)
C4 Si2 C3 109.19(13)
O1 Si2 C5 98.00(9)
C4 Si2 C5 113.23(12)
C3 Si2 C5 113.70(12)

loop_
_geom_bond_atom_site_label_1
_geom_bond_atom_site_label_2
_geom_bond_distance
C1 Si1 1.832(3)
C2 Si1 1.853(3)
C3 Si2 1.850(3)
C4 Si2 1.838(3)
C5 C10 1.403(3)
C5 C6 1.436(3)
C5 Si2 1.915(2)
C6 C7 1.440(3)
C6 Si1 1.882(3)
C7 C8 1.397(3)
C8 C9 1.423(4)
C8 Si3 1.927(3)
C9 C10 1.414(4)
Si3 C11 1.819(11)
Si3 C12 1.861(9)
Si3 C13 1.899(8)
O1 Si2 1.6664(19)
O1 Si1 1.6913(18)

loop_
_geom_torsion_atom_site_label_1
_geom_torsion_atom_site_label_2
_geom_torsion_atom_site_label_3
_geom_torsion_atom_site_label_4
_geom_torsion
C10 C5 C6 C7 0.6(3)
Si2 C5 C6 C7 -178.36(18)
C10 C5 C6 Si1 179.64(18)
Si2 C5 C6 Si1 0.7(2)
C5 C6 C7 C8 -1.5(4)
Si1 C6 C7 C8 179.6(2)
C6 C7 C8 C9 1.2(4)
C6 C7 C8 Si3 -178.15(19)
C7 C8 C9 C10 0.0(4)
Si3 C8 C9 C10 179.3(2)
C6 C5 C10 C9 0.5(4)
Si2 C5 C10 C9 179.30(18)
C8 C9 C10 C5 -0.8(4)
C7 C8 Si3 C11 -52.4(6)
C9 C8 Si3 C11 128.2(6)
C7 C8 Si3 C12 179.5(7)
C9 C8 Si3 C12 0.2(7)
C7 C8 Si3 C13 65.9(5)
C9 C8 Si3 C13 -113.4(5)
Si2 O1 Si1 C1 -112.47(15)
Si2 O1 Si1 C2 125.38(17)
Si2 O1 Si1 C6 5.40(14)
C5 C6 Si1 O1 -3.42(18)
C7 C6 Si1 O1 175.5(2)
C5 C6 Si1 C1 112.3(2)
C7 C6 Si1 C1 -68.7(3)
C5 C6 Si1 C2 -123.05(19)
C7 C6 Si1 C2 55.9(3)
Si1 O1 Si2 C4 -123.67(14)
Si1 O1 Si2 C3 114.45(15)
Si1 O1 Si2 C5 -4.97(14)
C10 C5 Si2 O1 -176.5(2)
C6 C5 Si2 O1 2.37(19)
C10 C5 Si2 C4 -59.5(3)
C6 C5 Si2 C4 119.32(19)
C10 C5 Si2 C3 65.9(3)
C6 C5 Si2 C3 -115.30(19)
